data_4111417
loop_
_publ_author_name
'Nathaniel L. Rosi'
'Jaheon Kim'
'Mohamed Eddaoudi'
'Banglin Chen'
'Michael O'Keeffe'
'Omar M. Yaghi'

_publ_contact_author_address
;
Department of Chemistry
930 N. University Ave.
Ann Arbor, MI 48109-1055
USA
;
_publ_contact_author_email oyaghi@umich.edu
_publ_contact_author_fax '+1 734 763 2307'
_publ_contact_author_name 'Professor Omar M. Yaghi'
_publ_contact_author_phone '+1 734 615 2146'
_publ_section_title
;
 Rod Packings and Metal-Organic Frameworks Constructed from Rod-Shaped
 Secondary Building Units
;
_journal_name_full 'Journal of the American Chemical Society'
_journal_page_first 1504
_journal_page_last 1518
_journal_paper_doi 10.1021/ja045123o
_journal_volume 127
_journal_year 2005
_chemical_formula_moiety 'C17 H17 Mn1.50 N O7'
_chemical_formula_sum 'C17 H17 Mn1.5 N O7'
_chemical_formula_weight 429.73
_chemical_name_common MnBDC(DEF)
_chemical_name_systematic
; 
 ? 
;
_space_group_IT_number 15
_symmetry_cell_setting monoclinic
_symmetry_space_group_name_Hall '-C 2yc'
_symmetry_space_group_name_H-M 'C 1 2/c 1'
_atom_sites_solution_hydrogens geom
_atom_sites_solution_primary direct
_atom_sites_solution_secondary difmap
_audit_creation_method SHELXL-97
_cell_angle_alpha 90.00
_cell_angle_beta 129.9320(10)
_cell_angle_gamma 90.00
_cell_formula_units_Z 8
_cell_length_a 24.7821(16)
_cell_length_b 10.5842(7)
_cell_length_c 17.4219(11)
_cell_measurement_temperature 153(2)
_cell_volume 3504.1(4)
_computing_cell_refinement 'Bruker SAINT'
_computing_data_collection 'Bruker SMART'
_computing_data_reduction 'Bruker SAINT'
_computing_molecular_graphics XP
_computing_publication_material XCIF
_computing_structure_refinement 'SHELXL-97 (Sheldrick, 1997)'
_computing_structure_solution 'SHELXS-97 (Sheldrick, 1990)'
_diffrn_ambient_temperature 153(2)
_diffrn_measured_fraction_theta_full 0.980
_diffrn_measured_fraction_theta_max 0.980
_diffrn_measurement_device_type 'Bruker Smart Apex CCD'
_diffrn_measurement_method 'Omega Scan'
_diffrn_radiation_monochromator graphite
_diffrn_radiation_source 'fine-focus sealed tube'
_diffrn_radiation_type MoK\a
_diffrn_radiation_wavelength 0.71073
_diffrn_reflns_av_R_equivalents 0.0505
_diffrn_reflns_av_sigmaI/netI 0.1024
_diffrn_reflns_limit_h_max 29
_diffrn_reflns_limit_h_min -32
_diffrn_reflns_limit_k_max 13
_diffrn_reflns_limit_k_min -10
_diffrn_reflns_limit_l_max 22
_diffrn_reflns_limit_l_min -19
_diffrn_reflns_number 10259
_diffrn_reflns_theta_full 27.50
_diffrn_reflns_theta_max 27.50
_diffrn_reflns_theta_min 2.14
_diffrn_standards_decay_% none
_exptl_absorpt_coefficient_mu 1.138
_exptl_absorpt_correction_type empirical
_exptl_absorpt_process_details
;
Maximum and minimum effective transmission:  1.000000  0.843526
;
_exptl_crystal_colour colorless
_exptl_crystal_density_diffrn 1.629
_exptl_crystal_description 'rhomboid block '
_exptl_crystal_F_000 1756
_exptl_crystal_size_max .2
_exptl_crystal_size_mid .1
_exptl_crystal_size_min .05
_refine_diff_density_max 1.188
_refine_diff_density_min -0.712
_refine_diff_density_rms 0.096
_refine_ls_extinction_method none
_refine_ls_goodness_of_fit_ref 0.935
_refine_ls_hydrogen_treatment mixed
_refine_ls_matrix_type full
_refine_ls_number_parameters 242
_refine_ls_number_reflns 3958
_refine_ls_number_restraints 0
_refine_ls_restrained_S_all 0.935
_refine_ls_R_factor_all 0.0896
_refine_ls_R_factor_gt 0.0537
_refine_ls_shift/su_max 0.026
_refine_ls_shift/su_mean 0.001
_refine_ls_structure_factor_coef Fsqd
_refine_ls_weighting_details 'calc w=1/[\s^2^(Fo^2^)+(0.0534P)^2^+0.0000P] where P=(Fo^2^+2Fc^2^)/3'
_refine_ls_weighting_scheme calc
_refine_ls_wR_factor_gt 0.1165
_refine_ls_wR_factor_ref 0.1262
_reflns_number_gt 2486
_reflns_number_total 3958
_reflns_threshold_expression >2sigma(I)
_cod_data_source_file ja045123o_s5.cif
_cod_data_source_block MOF-73
_cod_original_sg_symbol_H-M 'C 2/c'
_cod_original_formula_sum 'C17 H17 Mn1.50 N O7'
_cod_database_code 4111417

loop_
_symmetry_equiv_pos_as_xyz
'x, y, z'
'-x, y, -z+1/2'
'x+1/2, y+1/2, z'
'-x+1/2, y+1/2, -z+1/2'
'-x, -y, -z'
'x, -y, z-1/2'
'-x+1/2, -y+1/2, -z'
'x+1/2, -y+1/2, z-1/2'

loop_
_atom_site_label
_atom_site_type_symbol
_atom_site_fract_x
_atom_site_fract_y
_atom_site_fract_z
_atom_site_U_iso_or_equiv
_atom_site_adp_type
_atom_site_occupancy
_atom_site_symmetry_multiplicity
_atom_site_calc_flag
_atom_site_refinement_flags
Mn1 Mn 0.17580(3) 0.18257(6) 0.38865(4) 0.01995(18) Uani 1 1 d .
Mn2 Mn 0.0000 0.28161(8) 0.2500 0.0172(2) Uani 1 2 d S
O1 O 0.09872(14) 0.2688(3) 0.41279(18) 0.0232(6) Uani 1 1 d .
O2 O 0.21139(14) 0.3059(3) 0.52459(19) 0.0275(7) Uani 1 1 d .
O3 O 0.15866(15) 0.3469(3) 0.3091(2) 0.0353(8) Uani 1 1 d .
O4 O 0.04686(15) 0.4122(3) 0.2158(2) 0.0283(7) Uani 1 1 d .
O5 O 0.14674(16) 0.0695(3) 0.2624(2) 0.0427(9) Uani 1 1 d .
O6 O 0.05047(15) 0.1300(3) 0.23390(19) 0.0259(7) Uani 1 1 d .
O7 O 0.18141(18) 0.0164(3) 0.4635(3) 0.0454(9) Uani 1 1 d .
N1 N 0.1460(4) -0.1690(6) 0.4829(5) 0.107(3) Uani 1 1 d .
C1 C 0.1499(2) 0.3171(4) 0.4946(3) 0.0214(9) Uani 1 1 d .
C2 C 0.1389(2) 0.3831(4) 0.5596(3) 0.0283(10) Uani 1 1 d .
C3 C 0.0761(3) 0.3727(5) 0.5417(4) 0.0394(12) Uani 1 1 d .
H3 H 0.0393 0.3217 0.4881 0.047 Uiso 1 1 calc R
C4 C 0.1925(2) 0.5418(4) 0.1389(3) 0.0351(11) Uani 1 1 d .
H4 H 0.2363 0.5355 0.1530 0.042 Uiso 1 1 calc R
C5 C 0.0667(3) 0.4369(5) 0.6019(3) 0.0404(13) Uani 1 1 d .
H5 H 0.0239 0.4269 0.5902 0.048 Uiso 1 1 calc R
C6 C 0.1818(2) 0.4764(5) 0.1969(3) 0.0371(12) Uani 1 1 d .
H6 H 0.2185 0.4248 0.2501 0.045 Uiso 1 1 calc R
C7 C 0.1187(2) 0.4847(4) 0.1790(3) 0.0283(10) Uani 1 1 d .
C8 C 0.1071(2) 0.4096(4) 0.2404(3) 0.0269(10) Uani 1 1 d .
C9 C 0.0816(2) 0.0818(4) 0.2053(3) 0.0256(10) Uani 1 1 d .
C10 C 0.0390(2) 0.0376(4) 0.0994(3) 0.0236(9) Uani 1 1 d .
C11 C -0.0329(2) 0.0558(5) 0.0317(3) 0.0335(12) Uani 1 1 d .
H11 H -0.0558 0.0943 0.0532 0.040 Uiso 1 1 calc R
C12 C 0.0720(2) -0.0186(5) 0.0672(3) 0.0363(12) Uani 1 1 d .
H12 H 0.1215 -0.0316 0.1129 0.044 Uiso 1 1 calc R
C13 C 0.1402(4) -0.0652(7) 0.4311(5) 0.080(2) Uani 1 1 d .
H13 H 0.0991 -0.0590 0.3627 0.096 Uiso 1 1 calc R
C14 C 0.0842(5) -0.2571(8) 0.4317(7) 0.121(4) Uani 1 1 d .
H14A H 0.0818 -0.2945 0.4816 0.145 Uiso 1 1 calc R
H14B H 0.0400 -0.2099 0.3821 0.145 Uiso 1 1 calc R
C15 C 0.2013(4) -0.1713(6) 0.5915(7) 0.095(3) Uani 1 1 d .
H15A H 0.2156 -0.0832 0.6155 0.114 Uiso 1 1 calc R
H15B H 0.1813 -0.2066 0.6212 0.114 Uiso 1 1 calc R
C16 C 0.0912(6) -0.3476(9) 0.3864(8) 0.159(5) Uani 1 1 d .
H16A H 0.0901 -0.3106 0.3339 0.191 Uiso 1 1 calc R
H16B H 0.0524 -0.4081 0.3564 0.191 Uiso 1 1 calc R
H16C H 0.1361 -0.3912 0.4353 0.191 Uiso 1 1 calc R
C17 C 0.2629(5) -0.2426(8) 0.6283(8) 0.152(5) Uani 1 1 d .
H17A H 0.2489 -0.3257 0.5959 0.183 Uiso 1 1 calc R
H17B H 0.2923 -0.2534 0.7009 0.183 Uiso 1 1 calc R
H17C H 0.2896 -0.1975 0.6131 0.183 Uiso 1 1 calc R

loop_
_atom_site_aniso_label
_atom_site_aniso_U_11
_atom_site_aniso_U_22
_atom_site_aniso_U_33
_atom_site_aniso_U_23
_atom_site_aniso_U_13
_atom_site_aniso_U_12
Mn1 0.0131(3) 0.0298(4) 0.0137(3) -0.0023(3) 0.0071(3) -0.0004(3)
Mn2 0.0104(5) 0.0272(5) 0.0139(4) 0.000 0.0078(4) 0.000
O1 0.0155(16) 0.0339(17) 0.0126(14) -0.0018(12) 0.0055(13) -0.0017(12)
O2 0.0121(15) 0.0438(19) 0.0216(15) -0.0041(13) 0.0085(13) 0.0004(13)
O3 0.0155(17) 0.058(2) 0.0243(16) 0.0156(15) 0.0089(15) -0.0016(14)
O4 0.0204(17) 0.0373(19) 0.0293(16) 0.0105(14) 0.0169(15) 0.0018(13)
O5 0.0160(18) 0.073(3) 0.0221(16) -0.0220(16) 0.0046(15) 0.0017(16)
O6 0.0268(18) 0.0343(18) 0.0207(15) -0.0068(12) 0.0171(15) 0.0007(13)
O7 0.030(2) 0.036(2) 0.056(2) -0.0025(17) 0.0205(19) -0.0158(16)
N1 0.146(7) 0.080(5) 0.098(5) 0.003(4) 0.080(6) -0.052(4)
C1 0.017(2) 0.031(2) 0.020(2) -0.0009(18) 0.0138(19) 0.0008(18)
C2 0.021(2) 0.040(3) 0.025(2) -0.004(2) 0.015(2) -0.001(2)
C3 0.030(3) 0.059(3) 0.039(3) -0.023(2) 0.027(3) -0.015(2)
C4 0.020(3) 0.049(3) 0.034(3) 0.013(2) 0.016(2) 0.003(2)
C5 0.028(3) 0.063(4) 0.040(3) -0.018(2) 0.026(3) -0.010(2)
C6 0.025(3) 0.046(3) 0.036(3) 0.017(2) 0.018(2) 0.007(2)
C7 0.025(3) 0.036(3) 0.024(2) 0.0050(19) 0.016(2) 0.001(2)
C8 0.023(3) 0.035(3) 0.021(2) 0.0009(19) 0.013(2) -0.0082(19)
C9 0.021(2) 0.034(3) 0.019(2) -0.0077(18) 0.012(2) -0.0018(19)
C10 0.015(2) 0.035(3) 0.019(2) -0.0076(18) 0.0107(19) -0.0027(18)
C11 0.021(3) 0.057(3) 0.025(2) -0.017(2) 0.016(2) -0.003(2)
C12 0.012(2) 0.060(3) 0.026(2) -0.014(2) 0.007(2) 0.002(2)
C13 0.077(6) 0.095(6) 0.055(4) 0.000(4) 0.037(4) 0.001(4)
C14 0.184(11) 0.076(6) 0.147(9) -0.040(6) 0.126(9) -0.050(6)
C15 0.082(6) 0.045(4) 0.139(8) -0.009(5) 0.063(6) -0.006(4)
C16 0.222(15) 0.118(9) 0.187(11) 0.005(8) 0.154(12) 0.002(8)
C17 0.191(12) 0.079(6) 0.287(14) -0.054(8) 0.199(12) -0.036(7)

loop_
_atom_type_symbol
_atom_type_description
_atom_type_scat_dispersion_real
_atom_type_scat_dispersion_imag
_atom_type_scat_source
C C 0.0033 0.0016 'International Tables Vol C Tables 4.2.6.8 and 6.1.1.4'
H H 0.0000 0.0000 'International Tables Vol C Tables 4.2.6.8 and 6.1.1.4'
N N 0.0061 0.0033 'International Tables Vol C Tables 4.2.6.8 and 6.1.1.4'
O O 0.0106 0.0060 'International Tables Vol C Tables 4.2.6.8 and 6.1.1.4'
Mn Mn 0.3368 0.7283 'International Tables Vol C Tables 4.2.6.8 and 6.1.1.4'

loop_
_geom_angle_atom_site_label_1
_geom_angle_atom_site_label_2
_geom_angle_atom_site_label_3
_geom_angle
_geom_angle_site_symmetry_1
_geom_angle_site_symmetry_3
O3 Mn1 O7 173.58(13) . .
O3 Mn1 O2 92.16(11) . 7_556
O7 Mn1 O2 94.08(12) . 7_556
O3 Mn1 O5 89.59(13) . .
O7 Mn1 O5 90.79(14) . .
O2 Mn1 O5 100.22(11) 7_556 .
O3 Mn1 O2 89.50(11) . .
O7 Mn1 O2 90.39(12) . .
O2 Mn1 O2 77.39(11) 7_556 .
O5 Mn1 O2 177.41(11) . .
O3 Mn1 O1 87.34(11) . .
O7 Mn1 O1 87.32(12) . .
O2 Mn1 O1 132.56(10) 7_556 .
O5 Mn1 O1 127.19(10) . .
O2 Mn1 O1 55.17(9) . .
O4 Mn2 O4 98.71(16) . 2
O4 Mn2 O6 170.74(11) . 2
O4 Mn2 O6 88.89(11) 2 2
O4 Mn2 O6 88.89(11) . .
O4 Mn2 O6 170.74(11) 2 .
O6 Mn2 O6 84.07(15) 2 .
O4 Mn2 O1 92.56(10) . .
O4 Mn2 O1 91.90(10) 2 .
O6 Mn2 O1 92.47(10) 2 .
O6 Mn2 O1 82.43(10) . .
O4 Mn2 O1 91.90(10) . 2
O4 Mn2 O1 92.56(10) 2 2
O6 Mn2 O1 82.43(10) 2 2
O6 Mn2 O1 92.47(10) . 2
O1 Mn2 O1 173.16(15) . 2
C1 O1 Mn2 152.5(3) . .
C1 O1 Mn1 90.9(2) . .
Mn2 O1 Mn1 98.37(9) . .
C1 O2 Mn1 163.8(3) . 7_556
C1 O2 Mn1 93.6(2) . .
Mn1 O2 Mn1 102.61(11) 7_556 .
C8 O3 Mn1 136.8(3) . .
C8 O4 Mn2 129.2(3) . .
C9 O5 Mn1 99.6(2) . .
C9 O6 Mn2 154.4(3) . .
C13 O7 Mn1 128.1(5) . .
C13 N1 C15 118.8(6) . .
C13 N1 C14 118.1(7) . .
C15 N1 C14 120.6(6) . .
O1 C1 O2 120.2(4) . .
O1 C1 C2 120.5(4) . .
O2 C1 C2 119.2(4) . .
C3 C2 C4 119.1(4) . 6_566
C3 C2 C1 121.1(4) . .
C4 C2 C1 119.7(4) 6_566 .
C2 C3 C5 120.1(4) . .
C6 C4 C2 120.1(4) . 6_565
C3 C5 C7 121.4(4) . 6_566
C4 C6 C7 121.4(4) . .
C6 C7 C5 117.8(4) . 6_565
C6 C7 C8 120.7(4) . .
C5 C7 C8 121.5(4) 6_565 .
O3 C8 O4 126.9(4) . .
O3 C8 C7 114.9(4) . .
O4 C8 C7 118.2(4) . .
O5 C9 O6 122.3(4) . .
O5 C9 C10 118.6(4) . .
O6 C9 C10 119.1(4) . .
C11 C10 C12 119.1(4) . .
C11 C10 C9 120.8(4) . .
C12 C10 C9 120.1(4) . .
C10 C11 C12 120.9(4) . 5
C11 C12 C10 120.1(4) 5 .
O7 C13 N1 125.8(7) . .
C16 C14 N1 109.3(9) . .
C17 C15 N1 115.5(8) . .

loop_
_geom_bond_atom_site_label_1
_geom_bond_atom_site_label_2
_geom_bond_distance
_geom_bond_site_symmetry_2
Mn1 O3 2.091(3) .
Mn1 O7 2.141(3) .
Mn1 O2 2.166(3) 7_556
Mn1 O5 2.181(3) .
Mn1 O2 2.326(3) .
Mn1 O1 2.385(3) .
Mn2 O4 2.123(3) .
Mn2 O4 2.123(3) 2
Mn2 O6 2.161(3) 2
Mn2 O6 2.161(3) .
Mn2 O1 2.267(3) .
Mn2 O1 2.267(3) 2
O1 C1 1.257(5) .
O2 C1 1.260(5) .
O2 Mn1 2.166(3) 7_556
O3 C8 1.242(5) .
O4 C8 1.262(5) .
O5 C9 1.246(5) .
O6 C9 1.263(4) .
O7 C13 1.169(7) .
N1 C13 1.370(8) .
N1 C15 1.460(10) .
N1 C14 1.503(10) .
C1 C2 1.497(5) .
C2 C3 1.381(6) .
C2 C4 1.395(6) 6_566
C3 C5 1.389(6) .
C4 C6 1.382(5) .
C4 C2 1.395(6) 6_565
C5 C7 1.390(6) 6_566
C6 C7 1.388(6) .
C7 C5 1.390(6) 6_565
C7 C8 1.500(5) .
C9 C10 1.495(5) .
C10 C11 1.380(6) .
C10 C12 1.389(5) .
C11 C12 1.385(5) 5
C12 C11 1.385(5) 5
C14 C16 1.321(10) .
C15 C17 1.434(11) .
